data_2002357
loop_
_publ_author_name
'Schiffler, St'
'Mueller-Buschbaum, Hk'

_publ_section_title
;
Ba Ni Yb2 O5 - A new compound with out Ba Ni Ln2 O5 type. In addition a
contribution about Ba Cu Sm2 O5
;
_journal_name_full
;
Zeitschrift fuer Anorganische und Allgemeine Chemie
;
_journal_page_first 243
_journal_page_last 250
_journal_paper_doi 10.1002/zaac.19865400927
_journal_volume 540
_journal_year 1986
_chemical_formula_structural 'Ba Ni Yb2 O5'
_chemical_formula_sum 'Ba Ni O5 Yb2'
_chemical_name_systematic 'Barium nickel diytterbium oxide'
_space_group_IT_number 62
_symmetry_cell_setting orthorhombic
_symmetry_Int_Tables_number 62
_symmetry_space_group_name_Hall '-P 2c 2ab'
_symmetry_space_group_name_H-M 'P b n m'
_cell_angle_alpha 90
_cell_angle_beta 90
_cell_angle_gamma 90
_cell_formula_units_Z 4
_cell_length_a 6.9499(10)
_cell_length_b 12.1512(12)
_cell_length_c 5.6389(23)
_cell_volume 476.2
_refine_ls_R_factor_all 0.058
_cod_database_code 2002357

loop_
_symmetry_equiv_pos_as_xyz
x,y,z
1/2-x,1/2+y,1/2-z
-x,-y,1/2+z
1/2+x,1/2-y,-z
-x,-y,-z
1/2+x,1/2-y,1/2+z
x,y,1/2-z
1/2-x,1/2+y,z

loop_
_atom_site_label
_atom_site_type_symbol
_atom_site_symmetry_multiplicity
_atom_site_Wyckoff_symbol
_atom_site_fract_x
_atom_site_fract_y
_atom_site_fract_z
_atom_site_occupancy
_atom_site_attached_hydrogens
_atom_site_calc_flag
Yb1 Yb3+ 4 c 0.1243(3) 0.2919(2) 0.25 1. 0 d
Yb2 Yb3+ 4 c 0.4004(3) 0.0742(2) 0.25 1. 0 d
Ba1 Ba2+ 4 c 0.9228(5) 0.9035(3) 0.25 1. 0 d
Ni1 Ni2+ 4 c 0.6954(11) 0.6555(6) 0.25 1. 0 d
O1 O2- 8 d 0.171(4) 0.433(2) 0.996(5) 1. 0 d
O2 O2- 8 d 0.364(4) 0.226(3) 0.497(6) 1. 0 d
O3 O2- 4 c 0.075(6) 0.098(4) 0.25 1. 0 d

loop_
_atom_type_symbol
_atom_type_oxidation_number
Yb3+ 3.000
Ba2+ 2.000
Ni2+ 2.000
O2- -2.000
